data_4346855
loop_
_publ_author_name
'Smirnov, Andrey S.'
'Kritchenkov, Andreii S.'
'Bokach, Nadezhda A.'
'Kuznetsov, Maxim L.'
'Selivanov, Stanislav I.'
'Gurzhiy, Vladislav V.'
'Roodt, Andreas'
'Kukushkin, Vadim Yu'

_publ_section_title
;
 Regio- and Stereoselective 1,3-Dipolar Cycloaddition of Cyclic Azomethine
 Imines to Platinum(IV)-Bound Nitriles Giving \D(2)-1,2,4-Triazoline
 Species.
;
_journal_issue 22
_journal_name_full 'Inorganic chemistry'
_journal_page_first 11018
_journal_page_last 11030
_journal_paper_doi 10.1021/acs.inorgchem.5b02246
_journal_volume 54
_journal_year 2015
_chemical_formula_moiety 'C28 H28 N4 O3, C D Cl3'
_chemical_formula_sum 'C29 H28 Cl3 D N4 O3'
_chemical_formula_weight 588.92
_space_group_crystal_system monoclinic
_space_group_IT_number 14
_space_group_name_Hall '-P 2ybc'
_space_group_name_H-M_alt 'P 1 21/c 1'
_atom_sites_solution_hydrogens geom
_audit_creation_date 2015-07-27
_audit_creation_method
;
Olex2 1.2
(compiled 2015.01.26 svn.r3150 for OlexSys, GUI svn.r4998)
;
_cell_angle_alpha 90
_cell_angle_beta 92.2526(12)
_cell_angle_gamma 90
_cell_formula_units_Z 4
_cell_length_a 12.30326(16)
_cell_length_b 9.98422(12)
_cell_length_c 23.6475(3)
_cell_measurement_reflns_used 15014
_cell_measurement_temperature 100(2)
_cell_measurement_theta_max 76.1860
_cell_measurement_theta_min 4.7780
_cell_volume 2902.58(6)
_computing_cell_refinement
;
CrysAlisPro, Agilent Technologies,
Version 1.171.36.32 (release 02-08-2013 CrysAlis171 .NET)
(compiled Aug  2 2013,16:46:58)
;
_computing_data_collection
;
CrysAlisPro, Agilent Technologies,
Version 1.171.36.32 (release 02-08-2013 CrysAlis171 .NET)
(compiled Aug  2 2013,16:46:58)
;
_computing_data_reduction
;
CrysAlisPro, Agilent Technologies,
Version 1.171.36.32 (release 02-08-2013 CrysAlis171 .NET)
(compiled Aug  2 2013,16:46:58)
;
_computing_molecular_graphics 'Olex2 (Dolomanov et al., 2009)'
_computing_publication_material 'Olex2 (Dolomanov et al., 2009)'
_computing_structure_refinement 'ShelXL (Sheldrick, 2008)'
_diffrn_ambient_temperature 100(2)
_diffrn_detector_area_resol_mean 10.3829
_diffrn_measured_fraction_theta_full 1.000
_diffrn_measured_fraction_theta_max 1.000
_diffrn_measurement_details
;
#__ type_ start__ end____ width___ exp.time_
  1 omega   -6.00   31.00   1.0000    7.0000
omega____ theta____ kappa____ phi______ frames
    -      -40.3787   38.0000 -120.0000 37

#__ type_ start__ end____ width___ exp.time_
  2 omega  -49.00   35.00   1.0000    7.0000
omega____ theta____ kappa____ phi______ frames
    -      -40.3787   38.0000  120.0000 84

#__ type_ start__ end____ width___ exp.time_
  3 omega   58.00  129.00   1.0000    7.0000
omega____ theta____ kappa____ phi______ frames
    -       40.3787  178.0000  -60.0000 71

#__ type_ start__ end____ width___ exp.time_
  4 omega   60.00  122.00   1.0000    7.0000
omega____ theta____ kappa____ phi______ frames
    -       40.3787 -178.0000  150.0000 62

#__ type_ start__ end____ width___ exp.time_
  5 omega   63.00   88.00   1.0000    7.0000
omega____ theta____ kappa____ phi______ frames
    -       40.3787 -178.0000 -150.0000 25

#__ type_ start__ end____ width___ exp.time_
  6 omega   82.00  122.00   1.0000    7.0000
omega____ theta____ kappa____ phi______ frames
    -       40.3787  178.0000    0.0000 40

#__ type_ start__ end____ width___ exp.time_
  7 omega   43.00   99.00   1.0000   20.0000
omega____ theta____ kappa____ phi______ frames
    -      113.0000  -45.0000  -30.0000 56

#__ type_ start__ end____ width___ exp.time_
  8 omega   32.00   67.00   1.0000   20.0000
omega____ theta____ kappa____ phi______ frames
    -      113.0000  -95.0000  120.0000 35

#__ type_ start__ end____ width___ exp.time_
  9 omega   44.00   90.00   1.0000   20.0000
omega____ theta____ kappa____ phi______ frames
    -      113.0000  -45.0000  -90.0000 46

#__ type_ start__ end____ width___ exp.time_
 10 omega   66.00   92.00   1.0000   20.0000
omega____ theta____ kappa____ phi______ frames
    -      113.0000 -112.0000   30.0000 26

#__ type_ start__ end____ width___ exp.time_
 11 omega   39.00   94.00   1.0000   20.0000
omega____ theta____ kappa____ phi______ frames
    -      113.0000  -45.0000  150.0000 55

#__ type_ start__ end____ width___ exp.time_
 12 omega   94.00  163.00   1.0000   20.0000
omega____ theta____ kappa____ phi______ frames
    -      113.0000   30.0000 -120.0000 69

#__ type_ start__ end____ width___ exp.time_
 13 omega   41.00   93.00   1.0000   20.0000
omega____ theta____ kappa____ phi______ frames
    -      113.0000  -45.0000   90.0000 52

#__ type_ start__ end____ width___ exp.time_
 14 omega  103.00  128.00   1.0000   20.0000
omega____ theta____ kappa____ phi______ frames
    -      113.0000  112.0000  150.0000 25

#__ type_ start__ end____ width___ exp.time_
 15 omega   57.00  116.00   1.0000   20.0000
omega____ theta____ kappa____ phi______ frames
    -      113.0000  -77.0000   90.0000 59

#__ type_ start__ end____ width___ exp.time_
 16 omega   36.00   62.00   1.0000   20.0000
omega____ theta____ kappa____ phi______ frames
    -      113.0000  -30.0000  -60.0000 26

#__ type_ start__ end____ width___ exp.time_
 17 omega   53.00   91.00   1.0000   20.0000
omega____ theta____ kappa____ phi______ frames
    -      113.0000  -30.0000    0.0000 38

#__ type_ start__ end____ width___ exp.time_
 18 omega   91.00  176.00   1.0000   20.0000
omega____ theta____ kappa____ phi______ frames
    -      113.0000   30.0000  -30.0000 85

#__ type_ start__ end____ width___ exp.time_
 19 omega  145.00  173.00   1.0000   20.0000
omega____ theta____ kappa____ phi______ frames
    -      113.0000  112.0000  150.0000 28

#__ type_ start__ end____ width___ exp.time_
 20 omega  143.00  178.00   1.0000   20.0000
omega____ theta____ kappa____ phi______ frames
    -      113.0000   15.0000   90.0000 35

#__ type_ start__ end____ width___ exp.time_
 21 omega   58.00  126.00   1.0000   20.0000
omega____ theta____ kappa____ phi______ frames
    -      113.0000   15.0000   90.0000 68

#__ type_ start__ end____ width___ exp.time_
 22 omega  -60.00  -27.00   1.0000    7.0000
omega____ theta____ kappa____ phi______ frames
    -      -40.3787  -57.0000    0.0000 33

#__ type_ start__ end____ width___ exp.time_
 23 omega -103.00  -14.00   1.0000    7.0000
omega____ theta____ kappa____ phi______ frames
    -      -40.3787  -38.0000  -60.0000 89

#__ type_ start__ end____ width___ exp.time_
 24 omega   41.00   66.00   1.0000    7.0000
omega____ theta____ kappa____ phi______ frames
    -       40.3787   38.0000   30.0000 25

#__ type_ start__ end____ width___ exp.time_
 25 omega   12.00   38.00   1.0000    7.0000
omega____ theta____ kappa____ phi______ frames
    -       40.3787   57.0000 -150.0000 26

#__ type_ start__ end____ width___ exp.time_
 26 omega   42.00   76.00   1.0000    7.0000
omega____ theta____ kappa____ phi______ frames
    -       40.3787   57.0000 -150.0000 34

#__ type_ start__ end____ width___ exp.time_
 27 omega   87.00  113.00   1.0000    7.0000
omega____ theta____ kappa____ phi______ frames
    -       40.3787   57.0000 -150.0000 26

#__ type_ start__ end____ width___ exp.time_
 28 omega   79.00  105.00   1.0000   20.0000
omega____ theta____ kappa____ phi______ frames
    -      113.0000   77.0000  -30.0000 26

#__ type_ start__ end____ width___ exp.time_
 29 omega  118.00  143.00   1.0000   20.0000
omega____ theta____ kappa____ phi______ frames
    -      113.0000  112.0000  -90.0000 25

#__ type_ start__ end____ width___ exp.time_
 30 omega   83.00  109.00   1.0000   20.0000
omega____ theta____ kappa____ phi______ frames
    -      113.0000   61.0000    0.0000 26

#__ type_ start__ end____ width___ exp.time_
 31 omega   79.00  110.00   1.0000   20.0000
omega____ theta____ kappa____ phi______ frames
    -      113.0000   77.0000    0.0000 31

#__ type_ start__ end____ width___ exp.time_
 32 omega  146.00  172.00   1.0000   20.0000
omega____ theta____ kappa____ phi______ frames
    -      113.0000  112.0000  -90.0000 26

#__ type_ start__ end____ width___ exp.time_
 33 omega   84.00  110.00   1.0000   20.0000
omega____ theta____ kappa____ phi______ frames
    -      113.0000   61.0000  -60.0000 26

#__ type_ start__ end____ width___ exp.time_
 34 omega  151.00  177.00   1.0000   20.0000
omega____ theta____ kappa____ phi______ frames
    -      113.0000   61.0000  -60.0000 26

#__ type_ start__ end____ width___ exp.time_
 35 omega   83.00  109.00   1.0000   20.0000
omega____ theta____ kappa____ phi______ frames
    -      113.0000   61.0000  -30.0000 26

#__ type_ start__ end____ width___ exp.time_
 36 omega  126.00  152.00   1.0000   20.0000
omega____ theta____ kappa____ phi______ frames
    -      113.0000  -15.0000 -120.0000 26

#__ type_ start__ end____ width___ exp.time_
 37 omega  122.00  154.00   1.0000   20.0000
omega____ theta____ kappa____ phi______ frames
    -      113.0000   77.0000  -90.0000 32

#__ type_ start__ end____ width___ exp.time_
 38 omega   83.00  110.00   1.0000   20.0000
omega____ theta____ kappa____ phi______ frames
    -      113.0000   30.0000  -30.0000 27

#__ type_ start__ end____ width___ exp.time_
 39 omega  102.00  127.00   1.0000   20.0000
omega____ theta____ kappa____ phi______ frames
    -      113.0000   61.0000  150.0000 25

#__ type_ start__ end____ width___ exp.time_
 40 omega   85.00  111.00   1.0000   20.0000
omega____ theta____ kappa____ phi______ frames
    -      113.0000   61.0000  -90.0000 26

#__ type_ start__ end____ width___ exp.time_
 41 omega   80.00  106.00   1.0000   20.0000
omega____ theta____ kappa____ phi______ frames
    -      113.0000   77.0000   30.0000 26

#__ type_ start__ end____ width___ exp.time_
 42 omega  153.00  178.00   1.0000   20.0000
omega____ theta____ kappa____ phi______ frames
    -      113.0000   77.0000   30.0000 25

#__ type_ start__ end____ width___ exp.time_
 43 omega   52.00   90.00   1.0000   20.0000
omega____ theta____ kappa____ phi______ frames
    -      113.0000  -30.0000 -150.0000 38

#__ type_ start__ end____ width___ exp.time_
 44 omega   37.00   84.00   1.0000   20.0000
omega____ theta____ kappa____ phi______ frames
    -      113.0000  -15.0000 -120.0000 47

#__ type_ start__ end____ width___ exp.time_
 45 omega   86.00  111.00   1.0000   20.0000
omega____ theta____ kappa____ phi______ frames
    -      113.0000   45.0000  -30.0000 25

#__ type_ start__ end____ width___ exp.time_
 46 omega   68.00  115.00   1.0000   20.0000
omega____ theta____ kappa____ phi______ frames
    -      113.0000 -112.0000  150.0000 47

#__ type_ start__ end____ width___ exp.time_
 47 omega   85.00  112.00   1.0000   20.0000
omega____ theta____ kappa____ phi______ frames
    -      113.0000   45.0000    0.0000 27

#__ type_ start__ end____ width___ exp.time_
 48 omega   86.00  112.00   1.0000   20.0000
omega____ theta____ kappa____ phi______ frames
    -      113.0000   45.0000   30.0000 26

#__ type_ start__ end____ width___ exp.time_
 49 omega   94.00  120.00   1.0000   20.0000
omega____ theta____ kappa____ phi______ frames
    -      113.0000   30.0000  -90.0000 26

#__ type_ start__ end____ width___ exp.time_
 50 omega  127.00  177.00   1.0000   20.0000
omega____ theta____ kappa____ phi______ frames
    -      113.0000   30.0000  -90.0000 50

#__ type_ start__ end____ width___ exp.time_
 51 omega   80.00  105.00   1.0000   20.0000
omega____ theta____ kappa____ phi______ frames
    -      113.0000   77.0000  -60.0000 25

#__ type_ start__ end____ width___ exp.time_
 52 omega   85.00  110.00   1.0000   20.0000
omega____ theta____ kappa____ phi______ frames
    -      113.0000   45.0000  -60.0000 25
;
_diffrn_measurement_device_type 'SuperNova, Dual, Cu at zero, Atlas'
_diffrn_measurement_method '\w scans'
_diffrn_orient_matrix_UB_11 -0.0775340000
_diffrn_orient_matrix_UB_12 0.0850599000
_diffrn_orient_matrix_UB_13 -0.0380932000
_diffrn_orient_matrix_UB_21 -0.0933570000
_diffrn_orient_matrix_UB_22 -0.0285292000
_diffrn_orient_matrix_UB_23 0.0398337000
_diffrn_orient_matrix_UB_31 0.0313079000
_diffrn_orient_matrix_UB_32 0.1255073000
_diffrn_orient_matrix_UB_33 0.0348319000
_diffrn_radiation_monochromator mirror
_diffrn_radiation_type CuK\a
_diffrn_radiation_wavelength 1.54184
_diffrn_reflns_av_R_equivalents 0.0376
_diffrn_reflns_av_unetI/netI 0.0231
_diffrn_reflns_Laue_measured_fraction_full 1.000
_diffrn_reflns_Laue_measured_fraction_max 1.000
_diffrn_reflns_limit_h_max 15
_diffrn_reflns_limit_h_min -15
_diffrn_reflns_limit_k_max 12
_diffrn_reflns_limit_k_min -12
_diffrn_reflns_limit_l_max 29
_diffrn_reflns_limit_l_min -28
_diffrn_reflns_number 32283
_diffrn_reflns_point_group_measured_fraction_full 1.000
_diffrn_reflns_point_group_measured_fraction_max 1.000
_diffrn_reflns_theta_full 67.684
_diffrn_reflns_theta_max 72.499
_diffrn_reflns_theta_min 3.595
_diffrn_source 'SuperNova (Cu) X-ray Source'
_exptl_absorpt_coefficient_mu 3.163
_exptl_absorpt_correction_T_max 1.00000
_exptl_absorpt_correction_T_min 0.61975
_exptl_absorpt_correction_type multi-scan
_exptl_absorpt_process_details
;
CrysAlisPro, Agilent Technologies,
Version 1.171.36.32 (release 02-08-2013 CrysAlis171 .NET)
(compiled Aug  2 2013,16:46:58)
Empirical absorption correction using spherical harmonics,
 implemented in SCALE3 ABSPACK scaling algorithm.
;
_exptl_crystal_colour 'translucent colorless'
_exptl_crystal_density_diffrn 1.348
_exptl_crystal_description prism
_exptl_crystal_F_000 1224
_exptl_crystal_size_max 0.15
_exptl_crystal_size_mid 0.08
_exptl_crystal_size_min 0.05
_refine_diff_density_max 0.309
_refine_diff_density_min -0.316
_refine_diff_density_rms 0.047
_refine_ls_extinction_method none
_refine_ls_goodness_of_fit_ref 1.035
_refine_ls_hydrogen_treatment constr
_refine_ls_matrix_type full
_refine_ls_number_parameters 355
_refine_ls_number_reflns 5764
_refine_ls_number_restraints 0
_refine_ls_restrained_S_all 1.035
_refine_ls_R_factor_all 0.0369
_refine_ls_R_factor_gt 0.0325
_refine_ls_shift/su_max 0.000
_refine_ls_shift/su_mean 0.000
_refine_ls_structure_factor_coef Fsqd
_refine_ls_weighting_details 'w=1/[\s^2^(Fo^2^)+(0.0375P)^2^+1.7502P] where P=(Fo^2^+2Fc^2^)/3'
_refine_ls_weighting_scheme calc
_refine_ls_wR_factor_gt 0.0809
_refine_ls_wR_factor_ref 0.0847
_reflns_Friedel_coverage 0.000
_reflns_number_gt 5195
_reflns_number_total 5764
_reflns_threshold_expression 'I > 2\s(I)'
_cod_data_source_file ic5b02246_si_005.cif
_cod_data_source_block sas_428
_cod_original_cell_volume 2902.57(6)
_cod_database_code 4346855
_shelxl_version_number 2013-4
_shelx_space_group_comment
;
The symmetry employed for this shelxl refinement is uniquely defined
by the following loop, which should always be used as a source of
symmetry information in preference to the above space-group names.
They are only intended as comments.
;
_reflns_odcompleteness_completeness 99.97
_reflns_odcompleteness_iscentric 1
_reflns_odcompleteness_theta 75.12
_olex2_refinement_description
;
1. Fixed Uiso
 At 1.2 times of:
  All C(H) groups, All C(H,H) groups, All N(H) groups
 At 1.5 times of:
  All C(H,H,H) groups
2.a Ternary CH refined with riding coordinates:
 C1(H1), C6(H6), C7(H7), C36(D36)
2.b Secondary CH2 refined with riding coordinates:
 C9(H9A,H9B)
2.c Aromatic/amide H refined with riding coordinates:
 N12(H12), C16(H16), C17(H17), C18(H18), C19(H19), C20(H20), C22(H22),
 C23(H23), C26(H26), C27(H27), C29(H29), C30(H30), C33(H33), C34(H34)
2.d Idealised Me refined as rotating group:
 C10(H10A,H10B,H10C), C25(H25A,H25B,H25C), C32(H32A,H32B,H32C)
;

loop_
_space_group_symop_operation_xyz
'x, y, z'
'-x, y+1/2, -z+1/2'
'-x, -y, -z'
'x, -y-1/2, z-1/2'

loop_
_atom_site_label
_atom_site_type_symbol
_atom_site_fract_x
_atom_site_fract_y
_atom_site_fract_z
_atom_site_U_iso_or_equiv
_atom_site_adp_type
_atom_site_occupancy
_atom_site_site_symmetry_order
_atom_site_calc_flag
_atom_site_refinement_flags_posn
C1 C 0.72129(11) 0.78331(13) 0.29766(6) 0.0132(3) Uani 1 1 d .
H1 H 0.7233 0.7188 0.2665 0.016 Uiso 1 1 calc R
N2 N 0.65401(9) 0.72783(11) 0.34214(5) 0.0142(2) Uani 1 1 d .
C3 C 0.57971(11) 0.81232(13) 0.35238(6) 0.0142(3) Uani 1 1 d .
N4 N 0.58424(9) 0.93033(11) 0.31933(5) 0.0137(2) Uani 1 1 d .
C5 C 0.49097(11) 0.98851(13) 0.29336(6) 0.0148(3) Uani 1 1 d .
C6 C 0.50768(11) 0.99103(13) 0.22955(6) 0.0134(3) Uani 1 1 d .
H6 H 0.5327 1.0803 0.2188 0.016 Uiso 1 1 calc R
C7 C 0.60060(10) 0.88945(13) 0.22214(6) 0.0126(3) Uani 1 1 d .
H7 H 0.5708 0.7984 0.2203 0.015 Uiso 1 1 calc R
N8 N 0.66509(9) 0.90813(11) 0.27667(5) 0.0131(2) Uani 1 1 d .
C9 C 0.49149(12) 0.79541(15) 0.39355(6) 0.0189(3) Uani 1 1 d .
H9A H 0.4219 0.7918 0.3728 0.023 Uiso 1 1 calc R
H9B H 0.4908 0.8731 0.4182 0.023 Uiso 1 1 calc R
C10 C 0.50453(13) 0.66975(17) 0.42974(7) 0.0253(3) Uani 1 1 d .
H10A H 0.5023 0.5921 0.4058 0.038 Uiso 1 1 calc GR
H10B H 0.4465 0.6651 0.4556 0.038 Uiso 1 1 calc GR
H10C H 0.5730 0.6728 0.4506 0.038 Uiso 1 1 calc GR
O11 O 0.41324(8) 1.02799(10) 0.31794(4) 0.0188(2) Uani 1 1 d .
N12 N 0.40769(9) 0.96079(11) 0.19823(5) 0.0138(2) Uani 1 1 d .
H12 H 0.3861 1.0107 0.1704 0.017 Uiso 1 1 calc R
C13 C 0.34823(11) 0.85335(13) 0.21299(6) 0.0131(3) Uani 1 1 d .
O14 O 0.38275(8) 0.77317(10) 0.24914(4) 0.0157(2) Uani 1 1 d .
C15 C 0.23823(11) 0.83625(13) 0.18468(6) 0.0132(3) Uani 1 1 d .
C16 C 0.19222(11) 0.70846(14) 0.18529(6) 0.0156(3) Uani 1 1 d .
H16 H 0.2316 0.6368 0.2006 0.019 Uiso 1 1 calc R
C17 C 0.08748(12) 0.68887(15) 0.16296(6) 0.0203(3) Uani 1 1 d .
H17 H 0.0573 0.6035 0.1627 0.024 Uiso 1 1 calc R
C18 C 0.02733(12) 0.79610(16) 0.14101(6) 0.0200(3) Uani 1 1 d .
H18 H -0.0432 0.7826 0.1266 0.024 Uiso 1 1 calc R
C19 C 0.07269(12) 0.92324(15) 0.14067(6) 0.0196(3) Uani 1 1 d .
H19 H 0.0323 0.9952 0.1263 0.024 Uiso 1 1 calc R
C20 C 0.17847(11) 0.94328(14) 0.16180(6) 0.0167(3) Uani 1 1 d .
H20 H 0.2094 1.0282 0.1607 0.020 Uiso 1 1 calc R
C21 C 0.67011(10) 0.91352(13) 0.17229(6) 0.0132(3) Uani 1 1 d .
C22 C 0.72923(11) 1.03252(14) 0.16688(6) 0.0154(3) Uani 1 1 d .
H22 H 0.7256 1.0984 0.1946 0.018 Uiso 1 1 calc R
C23 C 0.79274(11) 1.05284(14) 0.12086(6) 0.0165(3) Uani 1 1 d .
H23 H 0.8322 1.1318 0.1179 0.020 Uiso 1 1 calc R
C24 C 0.79818(11) 0.95562(14) 0.07865(6) 0.0158(3) Uani 1 1 d .
C25 C 0.87439(15) 0.88777(18) -0.00805(7) 0.0289(4) Uani 1 1 d .
H25A H 0.9283 0.9159 -0.0338 0.043 Uiso 1 1 calc GR
H25B H 0.8053 0.8798 -0.0280 0.043 Uiso 1 1 calc GR
H25C H 0.8948 0.8026 0.0080 0.043 Uiso 1 1 calc GR
C26 C 0.73877(12) 0.83751(14) 0.08285(6) 0.0175(3) Uani 1 1 d .
H26 H 0.7407 0.7730 0.0545 0.021 Uiso 1 1 calc R
C27 C 0.67626(11) 0.81712(14) 0.13007(6) 0.0159(3) Uani 1 1 d .
H27 H 0.6379 0.7374 0.1334 0.019 Uiso 1 1 calc R
C28 C 0.83702(11) 0.81353(13) 0.31832(6) 0.0145(3) Uani 1 1 d .
C29 C 0.86769(12) 0.82800(15) 0.37521(6) 0.0198(3) Uani 1 1 d .
H29 H 0.8164 0.8169 0.4027 0.024 Uiso 1 1 calc R
C30 C 0.97533(13) 0.85917(16) 0.39124(7) 0.0241(3) Uani 1 1 d .
H30 H 0.9948 0.8682 0.4294 0.029 Uiso 1 1 calc R
C31 C 1.05379(11) 0.87686(14) 0.35127(7) 0.0202(3) Uani 1 1 d .
C32 C 1.16858(13) 0.91946(17) 0.36748(8) 0.0298(4) Uani 1 1 d .
H32A H 1.1735 1.0154 0.3664 0.045 Uiso 1 1 calc GR
H32B H 1.2178 0.8816 0.3413 0.045 Uiso 1 1 calc GR
H32C H 1.1874 0.8885 0.4050 0.045 Uiso 1 1 calc GR
C33 C 1.02235(12) 0.85994(17) 0.29452(7) 0.0262(3) Uani 1 1 d .
H33 H 1.0737 0.8697 0.2670 0.031 Uiso 1 1 calc R
C34 C 0.91568(12) 0.82873(17) 0.27842(7) 0.0242(3) Uani 1 1 d .
H34 H 0.8966 0.8178 0.2403 0.029 Uiso 1 1 calc R
O35 O 0.86666(9) 0.98443(11) 0.03609(4) 0.0205(2) Uani 1 1 d .
C36 C 0.29986(13) 0.62968(17) 0.05498(7) 0.0251(3) Uani 1 1 d .
D36 D 0.2608 0.5980 0.0877 0.030 Uiso 1 1 calc R
Cl37 Cl 0.42478(3) 0.69748(5) 0.07912(2) 0.03393(11) Uani 1 1 d .
Cl38 Cl 0.32184(4) 0.49165(4) 0.00965(2) 0.03511(11) Uani 1 1 d .
Cl39 Cl 0.22015(4) 0.75261(4) 0.01978(2) 0.03309(11) Uani 1 1 d .

loop_
_atom_site_aniso_label
_atom_site_aniso_U_11
_atom_site_aniso_U_22
_atom_site_aniso_U_33
_atom_site_aniso_U_23
_atom_site_aniso_U_13
_atom_site_aniso_U_12
C1 0.0129(6) 0.0103(6) 0.0165(6) -0.0002(5) 0.0013(5) 0.0016(5)
N2 0.0124(5) 0.0128(5) 0.0175(5) -0.0007(4) 0.0016(4) -0.0015(4)
C3 0.0137(6) 0.0121(6) 0.0167(6) -0.0033(5) -0.0010(5) -0.0019(5)
N4 0.0115(5) 0.0126(5) 0.0173(5) -0.0026(4) 0.0032(4) 0.0007(4)
C5 0.0135(6) 0.0092(6) 0.0217(7) -0.0027(5) -0.0007(5) -0.0017(5)
C6 0.0106(6) 0.0102(6) 0.0194(7) -0.0003(5) 0.0002(5) -0.0005(5)
C7 0.0101(6) 0.0102(6) 0.0173(6) -0.0004(5) -0.0006(5) -0.0010(5)
N8 0.0111(5) 0.0127(5) 0.0156(5) -0.0005(4) 0.0021(4) 0.0023(4)
C9 0.0156(7) 0.0210(7) 0.0205(7) -0.0024(6) 0.0046(5) -0.0002(5)
C10 0.0246(8) 0.0277(8) 0.0241(8) 0.0042(6) 0.0079(6) -0.0013(6)
O11 0.0151(5) 0.0167(5) 0.0247(5) -0.0047(4) 0.0029(4) 0.0036(4)
N12 0.0104(5) 0.0120(5) 0.0189(6) 0.0030(4) -0.0011(4) 0.0003(4)
C13 0.0122(6) 0.0109(6) 0.0165(6) -0.0016(5) 0.0028(5) 0.0016(5)
O14 0.0140(5) 0.0126(5) 0.0203(5) 0.0036(4) -0.0006(4) 0.0003(4)
C15 0.0119(6) 0.0142(6) 0.0138(6) -0.0008(5) 0.0023(5) -0.0004(5)
C16 0.0157(6) 0.0124(6) 0.0188(7) 0.0005(5) 0.0010(5) 0.0004(5)
C17 0.0182(7) 0.0162(7) 0.0264(7) -0.0014(6) -0.0007(6) -0.0052(5)
C18 0.0123(6) 0.0249(8) 0.0225(7) 0.0006(6) -0.0032(5) -0.0032(5)
C19 0.0156(7) 0.0201(7) 0.0229(7) 0.0046(6) -0.0010(5) 0.0023(5)
C20 0.0152(6) 0.0139(6) 0.0210(7) 0.0019(5) 0.0000(5) -0.0015(5)
C21 0.0104(6) 0.0126(6) 0.0164(6) 0.0014(5) -0.0010(5) 0.0013(5)
C22 0.0153(6) 0.0119(6) 0.0190(6) -0.0009(5) 0.0007(5) -0.0001(5)
C23 0.0154(6) 0.0118(6) 0.0223(7) 0.0015(5) 0.0016(5) -0.0017(5)
C24 0.0132(6) 0.0178(7) 0.0163(6) 0.0028(5) 0.0010(5) 0.0011(5)
C25 0.0344(9) 0.0299(9) 0.0233(8) -0.0060(6) 0.0124(7) -0.0053(7)
C26 0.0178(7) 0.0163(7) 0.0183(7) -0.0035(5) 0.0005(5) -0.0005(5)
C27 0.0140(6) 0.0130(6) 0.0206(7) -0.0004(5) -0.0002(5) -0.0022(5)
C28 0.0132(6) 0.0104(6) 0.0200(7) 0.0005(5) 0.0000(5) 0.0023(5)
C29 0.0180(7) 0.0219(7) 0.0195(7) 0.0063(5) 0.0004(5) -0.0035(6)
C30 0.0239(8) 0.0241(8) 0.0236(7) 0.0090(6) -0.0075(6) -0.0060(6)
C31 0.0133(7) 0.0131(6) 0.0339(8) 0.0041(6) -0.0034(6) 0.0019(5)
C32 0.0173(7) 0.0250(8) 0.0463(10) 0.0075(7) -0.0072(7) -0.0029(6)
C33 0.0146(7) 0.0338(9) 0.0308(8) -0.0053(7) 0.0077(6) -0.0005(6)
C34 0.0160(7) 0.0347(9) 0.0223(7) -0.0066(6) 0.0037(6) -0.0006(6)
O35 0.0214(5) 0.0212(5) 0.0194(5) -0.0002(4) 0.0070(4) -0.0023(4)
C36 0.0269(8) 0.0266(8) 0.0220(7) 0.0006(6) 0.0010(6) 0.0019(6)
Cl37 0.0295(2) 0.0402(2) 0.0315(2) 0.00359(17) -0.00466(16) -0.00235(17)
Cl38 0.0476(3) 0.0277(2) 0.0300(2) -0.00368(15) 0.00033(18) 0.00865(17)
Cl39 0.0338(2) 0.0347(2) 0.0304(2) -0.00278(16) -0.00316(16) 0.01324(17)

loop_
_atom_type_symbol
_atom_type_description
_atom_type_scat_dispersion_real
_atom_type_scat_dispersion_imag
_atom_type_scat_source
C C 0.0181 0.0091 'International Tables Vol C Tables 4.2.6.8 and 6.1.1.4'
H H 0.0000 0.0000 'International Tables Vol C Tables 4.2.6.8 and 6.1.1.4'
Cl Cl 0.3639 0.7018 'International Tables Vol C Tables 4.2.6.8 and 6.1.1.4'
D D 0.0000 0.0000 'International Tables Vol C Tables 4.2.6.8 and 6.1.1.4'
N N 0.0311 0.0180 'International Tables Vol C Tables 4.2.6.8 and 6.1.1.4'
O O 0.0492 0.0322 'International Tables Vol C Tables 4.2.6.8 and 6.1.1.4'

loop_
_geom_angle_atom_site_label_1
_geom_angle_atom_site_label_2
_geom_angle_atom_site_label_3
_geom_angle
N2 C1 H1 108.8
N2 C1 N8 106.51(10)
N2 C1 C28 113.06(11)
N8 C1 H1 108.8
N8 C1 C28 110.84(11)
C28 C1 H1 108.8
C3 N2 C1 108.33(11)
N2 C3 N4 113.69(12)
N2 C3 C9 126.40(13)
N4 C3 C9 119.90(12)
C3 N4 N8 107.31(10)
C5 N4 C3 122.40(11)
C5 N4 N8 109.09(10)
N4 C5 C6 107.37(11)
O11 C5 N4 125.04(13)
O11 C5 C6 127.59(13)
C5 C6 H6 109.1
C5 C6 C7 103.29(11)
C7 C6 H6 109.1
N12 C6 C5 110.96(11)
N12 C6 H6 109.1
N12 C6 C7 115.13(11)
C6 C7 H7 109.7
N8 C7 C6 100.96(10)
N8 C7 H7 109.7
N8 C7 C21 110.89(10)
C21 C7 C6 115.53(11)
C21 C7 H7 109.7
N4 N8 C1 102.41(10)
N4 N8 C7 105.13(10)
C7 N8 C1 113.76(10)
C3 C9 H9A 108.9
C3 C9 H9B 108.9
C3 C9 C10 113.29(12)
H9A C9 H9B 107.7
C10 C9 H9A 108.9
C10 C9 H9B 108.9
C9 C10 H10A 109.5
C9 C10 H10B 109.5
C9 C10 H10C 109.5
H10A C10 H10B 109.5
H10A C10 H10C 109.5
H10B C10 H10C 109.5
C6 N12 H12 120.2
C13 N12 C6 119.51(11)
C13 N12 H12 120.2
N12 C13 C15 117.66(12)
O14 C13 N12 121.23(12)
O14 C13 C15 121.10(12)
C16 C15 C13 117.37(12)
C20 C15 C13 122.70(12)
C20 C15 C16 119.78(13)
C15 C16 H16 120.1
C17 C16 C15 119.73(13)
C17 C16 H16 120.1
C16 C17 H17 119.8
C16 C17 C18 120.43(13)
C18 C17 H17 119.8
C17 C18 H18 120.0
C19 C18 C17 119.90(13)
C19 C18 H18 120.0
C18 C19 H19 120.0
C18 C19 C20 120.07(13)
C20 C19 H19 120.0
C15 C20 H20 120.0
C19 C20 C15 120.07(13)
C19 C20 H20 120.0
C22 C21 C7 121.38(12)
C27 C21 C7 120.08(12)
C27 C21 C22 118.54(12)
C21 C22 H22 119.7
C23 C22 C21 120.59(13)
C23 C22 H22 119.7
C22 C23 H23 119.8
C22 C23 C24 120.43(13)
C24 C23 H23 119.8
C26 C24 C23 119.84(13)
O35 C24 C23 115.35(12)
O35 C24 C26 124.78(13)
H25A C25 H25B 109.5
H25A C25 H25C 109.5
H25B C25 H25C 109.5
O35 C25 H25A 109.5
O35 C25 H25B 109.5
O35 C25 H25C 109.5
C24 C26 H26 120.4
C24 C26 C27 119.20(13)
C27 C26 H26 120.4
C21 C27 C26 121.38(13)
C21 C27 H27 119.3
C26 C27 H27 119.3
C29 C28 C1 123.22(12)
C34 C28 C1 118.30(13)
C34 C28 C29 118.48(13)
C28 C29 H29 119.9
C28 C29 C30 120.24(14)
C30 C29 H29 119.9
C29 C30 H30 119.3
C31 C30 C29 121.35(14)
C31 C30 H30 119.3
C30 C31 C32 122.09(15)
C30 C31 C33 117.80(14)
C33 C31 C32 120.04(14)
C31 C32 H32A 109.5
C31 C32 H32B 109.5
C31 C32 H32C 109.5
H32A C32 H32B 109.5
H32A C32 H32C 109.5
H32B C32 H32C 109.5
C31 C33 H33 119.5
C34 C33 C31 121.04(14)
C34 C33 H33 119.5
C28 C34 C33 121.07(15)
C28 C34 H34 119.5
C33 C34 H34 119.5
C24 O35 C25 117.15(12)
Cl37 C36 D36 108.5
Cl37 C36 Cl38 110.13(9)
Cl37 C36 Cl39 110.46(9)
Cl38 C36 D36 108.5
Cl39 C36 D36 108.5
Cl39 C36 Cl38 110.58(9)

loop_
_geom_bond_atom_site_label_1
_geom_bond_atom_site_label_2
_geom_bond_distance
C1 H1 0.9800
C1 N2 1.4720(17)
C1 N8 1.5002(16)
C1 C28 1.5173(19)
N2 C3 1.2742(18)
C3 N4 1.4162(18)
C3 C9 1.4958(19)
N4 C5 1.4058(18)
N4 N8 1.4614(15)
C5 C6 1.5310(19)
C5 O11 1.2048(18)
C6 H6 0.9800
C6 C7 1.5434(17)
C6 N12 1.4427(17)
C7 H7 0.9800
C7 N8 1.4988(17)
C7 C21 1.5025(18)
C9 H9A 0.9700
C9 H9B 0.9700
C9 C10 1.524(2)
C10 H10A 0.9600
C10 H10B 0.9600
C10 H10C 0.9600
N12 H12 0.8600
N12 C13 1.3520(17)
C13 O14 1.2342(17)
C13 C15 1.4960(19)
C15 C16 1.3962(19)
C15 C20 1.3942(19)
C16 H16 0.9300
C16 C17 1.387(2)
C17 H17 0.9300
C17 C18 1.390(2)
C18 H18 0.9300
C18 C19 1.387(2)
C19 H19 0.9300
C19 C20 1.390(2)
C20 H20 0.9300
C21 C22 1.4016(19)
C21 C27 1.3911(19)
C22 H22 0.9300
C22 C23 1.379(2)
C23 H23 0.9300
C23 C24 1.396(2)
C24 C26 1.393(2)
C24 O35 1.3681(17)
C25 H25A 0.9600
C25 H25B 0.9600
C25 H25C 0.9600
C25 O35 1.4275(19)
C26 H26 0.9300
C26 C27 1.395(2)
C27 H27 0.9300
C28 C29 1.391(2)
C28 C34 1.386(2)
C29 H29 0.9300
C29 C30 1.398(2)
C30 H30 0.9300
C30 C31 1.389(2)
C31 C32 1.510(2)
C31 C33 1.392(2)
C32 H32A 0.9600
C32 H32B 0.9600
C32 H32C 0.9600
C33 H33 0.9300
C33 C34 1.387(2)
C34 H34 0.9300
C36 D36 0.9800
C36 Cl37 1.7542(17)
C36 Cl38 1.7732(17)
C36 Cl39 1.7598(17)

loop_
_geom_torsion_atom_site_label_1
_geom_torsion_atom_site_label_2
_geom_torsion_atom_site_label_3
_geom_torsion_atom_site_label_4
_geom_torsion
C1 N2 C3 N4 -0.29(16)
C1 N2 C3 C9 178.27(13)
C1 C28 C29 C30 -178.39(13)
C1 C28 C34 C33 178.28(14)
N2 C1 N8 N4 12.39(13)
N2 C1 N8 C7 -100.49(12)
N2 C1 C28 C29 -18.97(18)
N2 C1 C28 C34 161.69(13)
N2 C3 N4 C5 135.83(13)
N2 C3 N4 N8 8.71(15)
N2 C3 C9 C10 7.2(2)
C3 N4 C5 C6 -120.37(13)
C3 N4 C5 O11 59.49(19)
C3 N4 N8 C1 -12.57(13)
C3 N4 N8 C7 106.56(11)
N4 C3 C9 C10 -174.36(12)
N4 C5 C6 C7 17.45(13)
N4 C5 C6 N12 141.34(11)
C5 N4 N8 C1 -147.14(10)
C5 N4 N8 C7 -28.01(13)
C5 C6 C7 N8 -32.88(12)
C5 C6 C7 C21 -152.55(11)
C5 C6 N12 C13 -48.47(16)
C6 C7 N8 C1 148.43(10)
C6 C7 N8 N4 37.18(12)
C6 C7 C21 C22 60.31(17)
C6 C7 C21 C27 -119.26(14)
C6 N12 C13 O14 -7.07(19)
C6 N12 C13 C15 171.92(11)
C7 C6 N12 C13 68.37(15)
C7 C21 C22 C23 179.92(13)
C7 C21 C27 C26 178.99(13)
N8 C1 N2 C3 -7.98(14)
N8 C1 C28 C29 100.54(15)
N8 C1 C28 C34 -78.80(16)
N8 N4 C5 C6 5.97(14)
N8 N4 C5 O11 -174.17(12)
N8 C7 C21 C22 -53.76(16)
N8 C7 C21 C27 126.68(13)
C9 C3 N4 C5 -42.84(18)
C9 C3 N4 N8 -169.96(11)
O11 C5 C6 C7 -162.41(13)
O11 C5 C6 N12 -38.52(19)
N12 C6 C7 N8 -154.00(11)
N12 C6 C7 C21 86.34(14)
N12 C13 C15 C16 159.78(12)
N12 C13 C15 C20 -24.81(19)
C13 C15 C16 C17 175.76(13)
C13 C15 C20 C19 -174.08(13)
O14 C13 C15 C16 -21.24(19)
O14 C13 C15 C20 154.18(13)
C15 C16 C17 C18 -1.3(2)
C16 C15 C20 C19 1.2(2)
C16 C17 C18 C19 0.9(2)
C17 C18 C19 C20 0.5(2)
C18 C19 C20 C15 -1.6(2)
C20 C15 C16 C17 0.2(2)
C21 C7 N8 C1 -88.64(13)
C21 C7 N8 N4 160.12(10)
C21 C22 C23 C24 0.7(2)
C22 C21 C27 C26 -0.6(2)
C22 C23 C24 C26 0.3(2)
C22 C23 C24 O35 -177.76(13)
C23 C24 C26 C27 -1.3(2)
C23 C24 O35 C25 -179.82(13)
C24 C26 C27 C21 1.5(2)
C26 C24 O35 C25 2.3(2)
C27 C21 C22 C23 -0.5(2)
C28 C1 N2 C3 113.99(13)
C28 C1 N8 N4 -110.97(11)
C28 C1 N8 C7 136.14(11)
C28 C29 C30 C31 0.2(2)
C29 C28 C34 C33 -1.1(2)
C29 C30 C31 C32 175.88(15)
C29 C30 C31 C33 -1.2(2)
C30 C31 C33 C34 1.1(2)
C31 C33 C34 C28 0.1(3)
C32 C31 C33 C34 -176.08(15)
C34 C28 C29 C30 0.9(2)
O35 C24 C26 C27 176.49(13)
